data_1549421
loop_
_publ_author_name
'Li, Shu-Fang'
'Jiang, Xiao-Ming'
'Fan, Yu-Hang'
'Liu, Bin-Wen'
'Zeng, Hui-Yi'
'Guo, Guo-Cong'

_publ_section_title
;
 New strategy for designing promising mid-infrared nonlinear optical
 materials: narrowing the band gap for large nonlinear optical
 efficiencies and reducing the thermal effect for a high laser-induced
 damage threshold.
;
_journal_issue 26
_journal_name_full 'Chemical science'
_journal_page_first 5700
_journal_page_last 5708
_journal_paper_doi 10.1039/c8sc01210e
_journal_volume 9
_journal_year 2018
_chemical_formula_sum 'Ga2 Na2 Se6 Sn'
_chemical_formula_weight 777.87
_chemical_name_systematic Na2Ga2SnSe6
_space_group_crystal_system orthorhombic
_space_group_IT_number 43
_space_group_name_Hall 'F 2 -2d'
_space_group_name_H-M_alt 'F d d 2'
_symmetry_space_group_name_Hall 'F 2 -2d'
_symmetry_space_group_name_H-M 'F d d 2'
_audit_creation_method SHELXL-2013
_audit_update_record
;
2018-05-10 deposited with the CCDC.
2018-05-16 downloaded from the CCDC.
;
_cell_angle_alpha 90
_cell_angle_beta 90
_cell_angle_gamma 90
_cell_formula_units_Z 8
_cell_length_a 13.329(3)
_cell_length_b 24.291(7)
_cell_length_c 7.621(2)
_cell_measurement_temperature 293(2)
_cell_volume 2467.5(11)
_computing_structure_refinement 'SHELXL-2013 (Sheldrick, 2013)'
_diffrn_ambient_temperature 293(2)
_diffrn_measured_fraction_theta_full 0.997
_diffrn_measured_fraction_theta_max 1.000
_diffrn_radiation_type MoK\a
_diffrn_radiation_wavelength 0.71073
_diffrn_reflns_av_R_equivalents 0.0293
_diffrn_reflns_av_unetI/netI 0.0253
_diffrn_reflns_Laue_measured_fraction_full 0.997
_diffrn_reflns_Laue_measured_fraction_max 1.000
_diffrn_reflns_limit_h_max 16
_diffrn_reflns_limit_h_min -11
_diffrn_reflns_limit_k_max 24
_diffrn_reflns_limit_k_min -29
_diffrn_reflns_limit_l_max 9
_diffrn_reflns_limit_l_min -9
_diffrn_reflns_number 4514
_diffrn_reflns_point_group_measured_fraction_full 0.994
_diffrn_reflns_point_group_measured_fraction_max 0.997
_diffrn_reflns_theta_full 25.242
_diffrn_reflns_theta_max 25.473
_diffrn_reflns_theta_min 3.191
_exptl_absorpt_coefficient_mu 24.058
_exptl_crystal_density_diffrn 4.188
_exptl_crystal_F_000 2704
_refine_diff_density_max 0.959
_refine_diff_density_min -0.614
_refine_diff_density_rms 0.141
_refine_ls_abs_structure_details
;
 Flack x determined using 503 quotients [(I+)-(I-)]/[(I+)+(I-)]
 (Parsons and Flack (2004), Acta Cryst. A60, s61).
;
_refine_ls_abs_structure_Flack 0.941(10)
_refine_ls_extinction_coef 0.00062(8)
_refine_ls_extinction_expression Fc^*^=kFc[1+0.001xFc^2^\l^3^/sin(2\q)]^-1/4^
_refine_ls_extinction_method SHELXL
_refine_ls_goodness_of_fit_ref 1.695
_refine_ls_hydrogen_treatment undef
_refine_ls_matrix_type full
_refine_ls_number_parameters 52
_refine_ls_number_reflns 1148
_refine_ls_number_restraints 1
_refine_ls_restrained_S_all 1.695
_refine_ls_R_factor_all 0.0321
_refine_ls_R_factor_gt 0.0312
_refine_ls_shift/su_max 0.003
_refine_ls_shift/su_mean 0.001
_refine_ls_structure_factor_coef Fsqd
_refine_ls_weighting_details
;
 w=1/[\s^2^(Fo^2^)+(0.0332P)^2^+9.6536P]
 where P=(Fo^2^+2Fc^2^)/3
;
_refine_ls_weighting_scheme calc
_refine_ls_wR_factor_gt 0.0842
_refine_ls_wR_factor_ref 0.0844
_reflns_Friedel_coverage 0.846
_reflns_Friedel_fraction_full 0.990
_reflns_Friedel_fraction_max 0.992
_reflns_number_gt 1116
_reflns_number_total 1148
_reflns_threshold_expression 'I > 2\s(I)'
_cod_data_source_file c8sc01210e2.cif
_cod_data_source_block a
_cod_depositor_comments 'Adding full bibliography for 1549419--1549422.cif.'
_cod_database_code 1549421
_shelx_space_group_comment
;
The symmetry employed for this shelxl refinement is uniquely defined
by the following loop, which should always be used as a source of
symmetry information in preference to the above space-group names.
They are only intended as comments.
;
_shelxl_version_number 2013-2

loop_
_space_group_symop_operation_xyz
'x, y, z'
'-x, -y, z'
'x+1/4, -y+1/4, z+1/4'
'-x+1/4, y+1/4, z+1/4'
'x, y+1/2, z+1/2'
'-x, -y+1/2, z+1/2'
'x+1/4, -y+3/4, z+3/4'
'-x+1/4, y+3/4, z+3/4'
'x+1/2, y, z+1/2'
'-x+1/2, -y, z+1/2'
'x+3/4, -y+1/4, z+3/4'
'-x+3/4, y+1/4, z+3/4'
'x+1/2, y+1/2, z'
'-x+1/2, -y+1/2, z'
'x+3/4, -y+3/4, z+1/4'
'-x+3/4, y+3/4, z+1/4'

loop_
_atom_site_label
_atom_site_type_symbol
_atom_site_fract_x
_atom_site_fract_y
_atom_site_fract_z
_atom_site_U_iso_or_equiv
_atom_site_adp_type
_atom_site_occupancy
_atom_site_site_symmetry_order
_atom_site_calc_flag
_atom_site_refinement_flags_posn
_atom_site_refinement_flags_adp
_atom_site_refinement_flags_occupancy
Ga1 Ga 0.11906(9) 0.11419(5) 0.34250(17) 0.0189(4) Uani 0.5 1 d . . P
Sn1 Sn 0.11906(9) 0.11419(5) 0.34250(17) 0.0189(4) Uani 0.5 1 d . . P
Ga2 Ga 0.2500 0.2500 0.3150(3) 0.0121(5) Uani 1 2 d S T P
Se1 Se -0.05731(11) 0.13753(7) 0.3907(2) 0.0235(4) Uani 1 1 d . . .
Se2 Se 0.20922(12) 0.17211(6) 0.1294(2) 0.0218(4) Uani 1 1 d . . .
Se3 Se 0.14642(11) 0.01878(6) 0.2431(2) 0.0225(4) Uani 1 1 d . . .
Na1 Na -0.1674(8) 0.0470(5) 0.5681(14) 0.077(3) Uani 1 1 d . . .

loop_
_atom_site_aniso_label
_atom_site_aniso_U_11
_atom_site_aniso_U_22
_atom_site_aniso_U_33
_atom_site_aniso_U_23
_atom_site_aniso_U_13
_atom_site_aniso_U_12
Ga1 0.0160(6) 0.0188(6) 0.0220(7) -0.0012(5) -0.0013(5) -0.0012(5)
Sn1 0.0160(6) 0.0188(6) 0.0220(7) -0.0012(5) -0.0013(5) -0.0012(5)
Ga2 0.0145(10) 0.0079(9) 0.0138(10) 0.000 0.000 0.0013(8)
Se1 0.0180(8) 0.0314(9) 0.0212(8) -0.0044(6) -0.0006(6) 0.0008(6)
Se2 0.0278(8) 0.0189(7) 0.0187(7) -0.0043(6) 0.0044(6) -0.0023(6)
Se3 0.0201(7) 0.0155(8) 0.0319(9) -0.0022(6) -0.0062(7) -0.0002(6)
Na1 0.060(6) 0.122(9) 0.049(6) -0.022(6) 0.022(4) -0.037(6)

loop_
_atom_type_symbol
_atom_type_description
_atom_type_scat_dispersion_real
_atom_type_scat_dispersion_imag
_atom_type_scat_source
Na Na 0.0362 0.0249 'International Tables Vol C Tables 4.2.6.8 and 6.1.1.4'
Ga Ga 0.2307 1.6083 'International Tables Vol C Tables 4.2.6.8 and 6.1.1.4'
Se Se -0.0929 2.2259 'International Tables Vol C Tables 4.2.6.8 and 6.1.1.4'
Sn Sn -0.6537 1.4246 'International Tables Vol C Tables 4.2.6.8 and 6.1.1.4'

loop_
_geom_angle_atom_site_label_1
_geom_angle_atom_site_label_2
_geom_angle_atom_site_label_3
_geom_angle
_geom_angle_site_symmetry_1
_geom_angle_site_symmetry_3
Se1 Ga1 Se2 115.83(8) . .
Se1 Ga1 Se3 113.96(7) . .
Se2 Ga1 Se3 105.21(7) . .
Se1 Ga1 Se1 104.30(8) . 3
Se2 Ga1 Se1 114.94(7) . 3
Se3 Ga1 Se1 101.98(7) . 3
Se3 Ga2 Se3 111.78(12) 3 4
Se3 Ga2 Se2 111.16(5) 3 .
Se3 Ga2 Se2 107.07(5) 4 .
Se3 Ga2 Se2 107.07(5) 3 14
Se3 Ga2 Se2 111.16(5) 4 14
Se2 Ga2 Se2 108.61(11) . 14
Ga1 Se1 Sn1 103.84(7) . 11_454
Ga1 Se1 Ga1 103.84(7) . 11_454
Sn1 Se1 Ga1 0.00(8) 11_454 11_454
Ga1 Se1 Na1 111.8(3) . .
Sn1 Se1 Na1 102.1(2) 11_454 .
Ga1 Se1 Na1 102.1(2) 11_454 .
Ga2 Se2 Ga1 99.82(8) . .
Ga2 Se2 Na1 113.1(2) . 3_554
Ga1 Se2 Na1 112.9(2) . 3_554
Ga2 Se2 Na1 130.75(19) . 9_554
Ga1 Se2 Na1 79.66(17) . 9_554
Na1 Se2 Na1 112.1(3) 3_554 9_554
Ga2 Se3 Ga1 103.31(6) 11_454 .
Ga2 Se3 Na1 118.5(2) 11_454 9_554
Ga1 Se3 Na1 92.6(2) . 9_554
Ga2 Se3 Na1 116.3(2) 11_454 2
Ga1 Se3 Na1 105.3(3) . 2
Na1 Se3 Na1 115.57(18) 9_554 2
Se3 Na1 Se1 143.9(5) 9_455 .
Se3 Na1 Se3 109.8(3) 9_455 2
Se1 Na1 Se3 88.4(3) . 2
Se3 Na1 Se2 100.2(3) 9_455 11_455
Se1 Na1 Se2 84.1(3) . 11_455
Se3 Na1 Se2 137.9(4) 2 11_455
Se3 Na1 Se2 75.0(3) 9_455 9_455
Se1 Na1 Se2 69.4(3) . 9_455
Se3 Na1 Se2 128.8(4) 2 9_455
Se2 Na1 Se2 86.7(3) 11_455 9_455

loop_
_geom_bond_atom_site_label_1
_geom_bond_atom_site_label_2
_geom_bond_distance
_geom_bond_site_symmetry_2
Ga1 Se1 2.446(2) .
Ga1 Se2 2.462(2) .
Ga1 Se3 2.4654(19) .
Ga1 Se1 2.476(2) 3
Ga2 Se3 2.4207(18) 3
Ga2 Se3 2.4207(18) 4
Ga2 Se2 2.4239(19) .
Ga2 Se2 2.4239(19) 14
Se1 Sn1 2.476(2) 11_454
Se1 Ga1 2.476(2) 11_454
Se1 Na1 2.969(11) .
Se2 Na1 3.007(11) 3_554
Se2 Na1 3.486(13) 9_554
Se3 Ga2 2.4207(18) 11_454
Se3 Na1 2.899(10) 9_554
Se3 Na1 2.961(10) 2
Na1 Se3 2.899(10) 9_455
Na1 Se3 2.961(10) 2
Na1 Se2 3.007(11) 11_455
Na1 Se2 3.486(13) 9_455
